data_7116355
loop_
_publ_author_name
'Digambar Balaji Shinde'
'Sharath Kandambeth'
'Pradip Pachfule'
'Raya Rahul Kumar'
'Rahul Banerjee'

_publ_section_title
;
 Bifunctional covalent organic frameworks with two dimensional
 organocatalytic micropores
;
_journal_name_full Chem.Commun.
_journal_page_first 310
_journal_paper_doi 10.1039/C4CC07104B
_journal_volume 51
_journal_year 2015
_chemical_formula_moiety 'C20 H16 N2 O2'
_chemical_formula_sum 'C20 H16 N2 O2'
_chemical_formula_weight 316.35
_chemical_name_common 2,3DhaTphmonomer
_space_group_crystal_system tetragonal
_space_group_IT_number 96
_space_group_name_Hall 'P 4nw 2abw'
_space_group_name_H-M_alt 'P 43 21 2'
_symmetry_space_group_name_Hall 'P 4nw 2abw'
_symmetry_space_group_name_H-M 'P 43 21 2'
_atom_sites_solution_hydrogens geom
_atom_sites_solution_primary direct
_atom_sites_solution_secondary difmap
_audit_creation_method SHELXL-97
_cell_angle_alpha 90.00
_cell_angle_beta 90.00
_cell_angle_gamma 90.00
_cell_formula_units_Z 4
_cell_length_a 7.0094(3)
_cell_length_b 7.0094(3)
_cell_length_c 32.787(2)
_cell_measurement_reflns_used 2045
_cell_measurement_temperature 250(2)
_cell_measurement_theta_max 29.370
_cell_measurement_theta_min 3.456
_cell_volume 1610.88(14)
_computing_structure_refinement 'SHELXL-97 (Sheldrick, 1997)'
_computing_structure_solution 'SHELXS-97 (Sheldrick, 1990)'
_diffrn_ambient_temperature 250(2)
_diffrn_measured_fraction_theta_full 0.998
_diffrn_measured_fraction_theta_max 0.881
_diffrn_radiation_monochromator graphite
_diffrn_radiation_source 'fine-focus sealed tube'
_diffrn_radiation_type MoK\a
_diffrn_radiation_wavelength 0.71073
_diffrn_reflns_av_R_equivalents 0.0369
_diffrn_reflns_av_sigmaI/netI 0.0456
_diffrn_reflns_limit_h_max 5
_diffrn_reflns_limit_h_min -8
_diffrn_reflns_limit_k_max 8
_diffrn_reflns_limit_k_min -7
_diffrn_reflns_limit_l_max 43
_diffrn_reflns_limit_l_min -25
_diffrn_reflns_number 4166
_diffrn_reflns_theta_full 25.00
_diffrn_reflns_theta_max 29.37
_diffrn_reflns_theta_min 2.97
_exptl_absorpt_coefficient_mu 0.085
_exptl_absorpt_correction_T_max 1.00000
_exptl_absorpt_correction_T_min 0.34921
_exptl_absorpt_correction_type multi-scan
_exptl_absorpt_process_details
;
CrysAlisPro, Agilent Technologies,
Version 1.171.36.28 (release 01-02-2013 CrysAlis171 .NET)
(compiled Feb  1 2013,16:14:44)
Empirical absorption correction using spherical harmonics,
 implemented in SCALE3 ABSPACK scaling algorithm.
;
_exptl_crystal_colour colorless
_exptl_crystal_density_diffrn 1.304
_exptl_crystal_density_method 'not measured'
_exptl_crystal_description rod
_exptl_crystal_F_000 664
_exptl_crystal_size_max 0.32
_exptl_crystal_size_mid 0.15
_exptl_crystal_size_min 0.14
_refine_diff_density_max 0.255
_refine_diff_density_min -0.221
_refine_diff_density_rms 0.047
_refine_ls_abs_structure_details 'Flack H D (1983), Acta Cryst. A39, 876-881'
_refine_ls_abs_structure_Flack -1(3)
_refine_ls_extinction_method none
_refine_ls_goodness_of_fit_ref 1.151
_refine_ls_hydrogen_treatment mixed
_refine_ls_matrix_type full
_refine_ls_number_parameters 110
_refine_ls_number_reflns 1889
_refine_ls_number_restraints 0
_refine_ls_restrained_S_all 1.151
_refine_ls_R_factor_all 0.0672
_refine_ls_R_factor_gt 0.0588
_refine_ls_shift/su_max 0.00
_refine_ls_shift/su_mean 0.000
_refine_ls_structure_factor_coef Fsqd
_refine_ls_weighting_details 'calc w=1/[\s^2^(Fo^2^)+(0.0515P)^2^+0.6120P] where P=(Fo^2^+2Fc^2^)/3'
_refine_ls_weighting_scheme calc
_refine_ls_wR_factor_gt 0.1411
_refine_ls_wR_factor_ref 0.1455
_reflns_number_gt 1634
_reflns_number_total 1889
_reflns_threshold_expression >2sigma(I)
_cod_data_source_file c4cc07104b21.cif
_cod_data_source_block 2,3DhaTphmonomer
_cod_original_cell_volume 1610.88(17)
_cod_database_code 7116355

loop_
_symmetry_equiv_pos_as_xyz
'x, y, z'
'-y+1/2, x+1/2, z+3/4'
'-x, -y, z+1/2'
'y+1/2, -x+1/2, z+1/4'
'x+1/2, -y+1/2, -z+1/4'
'y, x, -z'
'-x+1/2, y+1/2, -z+3/4'
'-y, -x, -z+1/2'

loop_
_atom_site_label
_atom_site_type_symbol
_atom_site_fract_x
_atom_site_fract_y
_atom_site_fract_z
_atom_site_U_iso_or_equiv
_atom_site_adp_type
_atom_site_occupancy
_atom_site_symmetry_multiplicity
_atom_site_calc_flag
_atom_site_refinement_flags
O1 O 0.2804(2) 0.5154(2) 0.01904(5) 0.0427(5) Uani 1 1 d .
H1 H 0.2202 0.5981 0.0299 0.064 Uiso 1 1 d R
N3 N 0.2234(3) 0.8402(3) 0.05348(5) 0.0329(5) Uani 1 1 d .
C9 C 0.0898(3) 0.9705(3) 0.07029(6) 0.0309(5) Uani 1 1 d .
C10 C 0.3890(3) 0.8938(3) 0.04211(6) 0.0323(5) Uani 1 1 d .
H10 H 0.4279 1.0185 0.0472 0.039 Uiso 1 1 calc R
C12 C 0.7030(3) 0.8228(3) 0.01037(7) 0.0342(6) Uani 1 1 d .
H12 H 0.7441 0.9447 0.0173 0.041 Uiso 1 1 calc R
C15 C 0.0730(4) 1.1562(3) 0.05582(6) 0.0332(5) Uani 1 1 d .
H15 H 0.1571 1.2011 0.0361 0.040 Uiso 1 1 calc R
C22 C -0.0348(4) 0.9060(4) 0.10017(7) 0.0415(6) Uani 1 1 d .
H22 H -0.0250 0.7817 0.1099 0.050 Uiso 1 1 calc R
C26 C 0.5183(3) 0.7634(3) 0.02131(6) 0.0291(5) Uani 1 1 d .
C28 C -0.1915(4) 1.2108(4) 0.10087(7) 0.0430(6) Uani 1 1 d .
H28 H -0.2852 1.2913 0.1112 0.052 Uiso 1 1 calc R
C31 C 0.4567(3) 0.5807(3) 0.01038(6) 0.0304(5) Uani 1 1 d .
C38 C -0.0689(4) 1.2742(4) 0.07076(7) 0.0371(6) Uani 1 1 d .
H38 H -0.0819 1.3971 0.0605 0.045 Uiso 1 1 calc R
C42 C -0.1735(4) 1.0264(4) 0.11543(8) 0.0456(7) Uani 1 1 d .
H42 H -0.2556 0.9831 0.1357 0.055 Uiso 1 1 calc R

loop_
_atom_site_aniso_label
_atom_site_aniso_U_11
_atom_site_aniso_U_22
_atom_site_aniso_U_33
_atom_site_aniso_U_23
_atom_site_aniso_U_13
_atom_site_aniso_U_12
O1 0.0330(10) 0.0335(10) 0.0616(11) -0.0075(8) 0.0122(8) -0.0098(7)
N3 0.0364(12) 0.0320(11) 0.0305(9) -0.0013(8) 0.0021(8) -0.0027(8)
C9 0.0344(13) 0.0315(13) 0.0269(10) -0.0026(9) 0.0020(9) -0.0030(9)
C10 0.0349(14) 0.0289(13) 0.0330(11) -0.0017(9) -0.0037(10) -0.0043(9)
C12 0.0326(14) 0.0261(13) 0.0439(13) -0.0011(9) -0.0024(10) -0.0080(9)
C15 0.0386(15) 0.0343(13) 0.0267(10) -0.0001(9) 0.0012(9) -0.0054(9)
C22 0.0488(16) 0.0362(14) 0.0396(12) 0.0051(11) 0.0103(11) -0.0031(11)
C26 0.0307(12) 0.0281(12) 0.0285(10) 0.0019(9) -0.0018(9) -0.0023(9)
C28 0.0452(17) 0.0444(16) 0.0393(12) -0.0083(11) 0.0090(11) 0.0032(12)
C31 0.0288(12) 0.0330(13) 0.0295(10) 0.0027(9) 0.0007(8) -0.0075(9)
C38 0.0470(15) 0.0323(13) 0.0321(11) -0.0015(10) -0.0025(10) 0.0006(11)
C42 0.0489(17) 0.0481(17) 0.0397(14) 0.0029(12) 0.0161(11) -0.0014(12)

loop_
_atom_type_symbol
_atom_type_description
_atom_type_scat_dispersion_real
_atom_type_scat_dispersion_imag
_atom_type_scat_source
C C 0.0033 0.0016 'International Tables Vol C Tables 4.2.6.8 and 6.1.1.4'
H H 0.0000 0.0000 'International Tables Vol C Tables 4.2.6.8 and 6.1.1.4'
N N 0.0061 0.0033 'International Tables Vol C Tables 4.2.6.8 and 6.1.1.4'
O O 0.0106 0.0060 'International Tables Vol C Tables 4.2.6.8 and 6.1.1.4'

loop_
_geom_angle_atom_site_label_1
_geom_angle_atom_site_label_2
_geom_angle_atom_site_label_3
_geom_angle
_geom_angle_site_symmetry_1
_geom_angle_site_symmetry_3
C31 O1 H1 109.4 . .
C10 N3 C9 121.6(2) . .
C22 C9 C15 119.5(2) . .
C22 C9 N3 118.6(2) . .
C15 C9 N3 121.7(2) . .
N3 C10 C26 121.2(2) . .
N3 C10 H10 119.4 . .
C26 C10 H10 119.4 . .
C12 C12 C26 120.66(13) 6 .
C12 C12 H12 119.7 6 .
C26 C12 H12 119.7 . .
C38 C15 C9 120.0(2) . .
C38 C15 H15 120.0 . .
C9 C15 H15 120.0 . .
C42 C22 C9 119.9(2) . .
C42 C22 H22 120.0 . .
C9 C22 H22 120.0 . .
C31 C26 C12 119.3(2) . .
C31 C26 C10 120.2(2) . .
C12 C26 C10 120.4(2) . .
C38 C28 C42 119.3(2) . .
C38 C28 H28 120.3 . .
C42 C28 H28 120.3 . .
O1 C31 C26 122.7(2) . .
O1 C31 C31 117.34(12) . 6
C26 C31 C31 119.98(13) . 6
C28 C38 C15 120.5(2) . .
C28 C38 H38 119.7 . .
C15 C38 H38 119.7 . .
C22 C42 C28 120.7(2) . .
C22 C42 H42 119.7 . .
C28 C42 H42 119.7 . .

loop_
_geom_bond_atom_site_label_1
_geom_bond_atom_site_label_2
_geom_bond_distance
_geom_bond_site_symmetry_2
O1 C31 1.348(3) .
O1 H1 0.8004 .
N3 C10 1.276(3) .
N3 C9 1.420(3) .
C9 C22 1.389(3) .
C9 C15 1.390(3) .
C10 C26 1.457(3) .
C10 H10 0.9300 .
C12 C12 1.368(5) 6
C12 C26 1.406(3) .
C12 H12 0.9300 .
C15 C38 1.383(3) .
C15 H15 0.9300 .
C22 C42 1.381(4) .
C22 H22 0.9300 .
C26 C31 1.398(3) .
C28 C38 1.382(3) .
C28 C42 1.384(4) .
C28 H28 0.9300 .
C31 C31 1.405(4) 6
C38 H38 0.9300 .
C42 H42 0.9300 .

loop_
_geom_torsion_atom_site_label_1
_geom_torsion_atom_site_label_2
_geom_torsion_atom_site_label_3
_geom_torsion_atom_site_label_4
_geom_torsion
_geom_torsion_site_symmetry_1
_geom_torsion_site_symmetry_4
C10 N3 C9 C22 -146.5(2) . .
C10 N3 C9 C15 37.6(3) . .
C9 N3 C10 C26 -173.98(19) . .
C22 C9 C15 C38 -1.0(3) . .
N3 C9 C15 C38 174.9(2) . .
C15 C9 C22 C42 -0.3(4) . .
N3 C9 C22 C42 -176.3(2) . .
C12 C12 C26 C31 -0.7(4) 6 .
C12 C12 C26 C10 -177.8(3) 6 .
N3 C10 C26 C31 5.4(3) . .
N3 C10 C26 C12 -177.6(2) . .
C12 C26 C31 O1 -178.5(2) . .
C10 C26 C31 O1 -1.4(3) . .
C12 C26 C31 C31 1.6(4) . 6
C10 C26 C31 C31 178.7(2) . 6
C42 C28 C38 C15 -1.3(4) . .
C9 C15 C38 C28 1.8(4) . .
C9 C22 C42 C28 0.9(4) . .
C38 C28 C42 C22 -0.1(4) . .
